data_7238631
loop_
_publ_author_name
'Prabhu, Rupesh Narayana'
'Ramesh, Rengan'

_publ_section_title
;
 Ruthenium(ii) carbonyl complexes containing benzhydrazone ligands:
 synthesis, structure and facile one-pot conversion of aldehydes to amides
;
_journal_issue 10
_journal_name_full 'RSC Advances'
_journal_page_first 4515
_journal_paper_doi 10.1039/c2ra20382k
_journal_volume 2
_journal_year 2012
_chemical_formula_sum 'C50 H41 As2 Cl N2 O2 Ru S'
_chemical_formula_weight 1020.27
_space_group_IT_number 15
_space_group_name_Hall '-C 2yc'
_space_group_name_H-M_alt 'C 1 2/c 1'
_symmetry_cell_setting monoclinic
_symmetry_space_group_name_H-M 'C 1 2/c 1'
_atom_sites_solution_hydrogens geom
_atom_sites_solution_primary direct
_atom_sites_solution_secondary difmap
_audit_creation_method SHELXL-97
_cell_angle_alpha 90.00
_cell_angle_beta 108.586(3)
_cell_angle_gamma 90.00
_cell_formula_units_Z 2
_cell_length_a 41.1816(10)
_cell_length_b 11.3351(3)
_cell_length_c 40.5037(11)
_cell_measurement_temperature 293(2)
_cell_volume 17921.0(9)
_computing_structure_refinement 'SHELXL-97 (Sheldrick, 1997)'
_diffrn_ambient_temperature 293(2)
_diffrn_measured_fraction_theta_full 0.999
_diffrn_measured_fraction_theta_max 0.999
_diffrn_radiation_monochromator graphite
_diffrn_radiation_source 'fine-focus sealed tube'
_diffrn_radiation_type MoK\a
_diffrn_radiation_wavelength 0.71073
_diffrn_reflns_av_R_equivalents 0.0652
_diffrn_reflns_av_sigmaI/netI 0.0442
_diffrn_reflns_limit_h_max 40
_diffrn_reflns_limit_h_min -40
_diffrn_reflns_limit_k_max 11
_diffrn_reflns_limit_k_min -11
_diffrn_reflns_limit_l_max 40
_diffrn_reflns_limit_l_min -40
_diffrn_reflns_number 78532
_diffrn_reflns_theta_full 20.71
_diffrn_reflns_theta_max 20.71
_diffrn_reflns_theta_min 1.04
_exptl_absorpt_coefficient_mu 0.245
_exptl_absorpt_correction_type none
_exptl_crystal_colour brown
_exptl_crystal_density_diffrn 0.189
_exptl_crystal_density_method 'not measured'
_exptl_crystal_description NEEDLE
_exptl_crystal_F_000 1028
_exptl_crystal_size_max 0.06
_exptl_crystal_size_mid 0.06
_exptl_crystal_size_min 0.05
_refine_diff_density_max 0.467
_refine_diff_density_min -0.518
_refine_diff_density_rms 0.079
_refine_ls_extinction_method none
_refine_ls_goodness_of_fit_ref 1.077
_refine_ls_hydrogen_treatment constr
_refine_ls_matrix_type full
_refine_ls_number_parameters 1063
_refine_ls_number_reflns 9250
_refine_ls_number_restraints 0
_refine_ls_restrained_S_all 1.077
_refine_ls_R_factor_all 0.0837
_refine_ls_R_factor_gt 0.0436
_refine_ls_shift/su_max 0.023
_refine_ls_shift/su_mean 0.001
_refine_ls_structure_factor_coef Fsqd
_refine_ls_weighting_details 'calc w=1/[\s^2^(Fo^2^)+(0.0388P)^2^+141.7009P] where P=(Fo^2^+2Fc^2^)/3'
_refine_ls_weighting_scheme calc
_refine_ls_wR_factor_gt 0.0950
_refine_ls_wR_factor_ref 0.1159
_reflns_number_gt 6265
_reflns_number_total 9250
_reflns_threshold_expression >2sigma(I)
_cod_data_source_file c2ra20382k.txt
_cod_data_source_block rmu6
_cod_depositor_comments
;
The following automatic conversions were performed:

data item '_exptl_absorpt_correction_type' value 'NONE' was changed
to 'none' in accordance with the
/home/saulius/struct/COD-crude-data/automatic-downloads/DataCite-retrospective/RSC/depositions/lib/dictionaries/cif_core.dic
dictionary named 'cif_core.dic' version 2.4.2 last updated on
2011-04-26.

data item '_refine_ls_hydrogen_treatment' value 'CONSTR' was changed
to 'constr' in accordance with the
/home/saulius/struct/COD-crude-data/automatic-downloads/DataCite-retrospective/RSC/depositions/lib/dictionaries/cif_core.dic
dictionary named 'cif_core.dic' version 2.4.2 last updated on
2011-04-26.

data item '_symmetry_cell_setting' value 'Monoclinic' was changed to
'monoclinic' in accordance with the
/home/saulius/struct/COD-crude-data/automatic-downloads/DataCite-retrospective/RSC/depositions/lib/dictionaries/cif_core.dic
dictionary named 'cif_core.dic' version 2.4.2 last updated on
2011-04-26.

Automatic conversion script
Id: cif_fix_values 6909 2019-04-08 15:41:33Z antanas 
;
_cod_original_cell_volume 17921.0(8)
_cod_original_sg_symbol_H-M 'C2/c '
_cod_database_code 7238631

loop_
_symmetry_equiv_pos_as_xyz
'x, y, z'
'-x, y, -z+1/2'
'x+1/2, y+1/2, z'
'-x+1/2, y+1/2, -z+1/2'
'-x, -y, -z'
'x, -y, z-1/2'
'-x+1/2, -y+1/2, -z'
'x+1/2, -y+1/2, z-1/2'

loop_
_atom_site_label
_atom_site_type_symbol
_atom_site_fract_x
_atom_site_fract_y
_atom_site_fract_z
_atom_site_U_iso_or_equiv
_atom_site_adp_type
_atom_site_occupancy
_atom_site_symmetry_multiplicity
_atom_site_calc_flag
_atom_site_refinement_flags
Ru1A Ru 0.601474(17) -0.35692(6) 0.157616(16) 0.0433(2) Uani 1 1 d .
Ru1 Ru 0.646945(18) 0.13932(6) 0.400910(17) 0.0477(2) Uani 1 1 d .
As1A As 0.66138(2) -0.34202(8) 0.19776(2) 0.0454(3) Uani 1 1 d .
As2A As 0.54381(2) -0.35248(8) 0.11396(2) 0.0434(2) Uani 1 1 d .
As1 As 0.59942(2) 0.14178(8) 0.42552(2) 0.0518(3) Uani 1 1 d .
As2 As 0.69705(2) 0.15465(8) 0.37970(2) 0.0483(3) Uani 1 1 d .
Cl1A Cl 0.62574(7) -0.4146(2) 0.11350(6) 0.0797(8) Uani 1 1 d .
S1 S 0.65551(7) 0.6096(2) 0.41269(7) 0.0818(9) Uani 1 1 d .
Cl1 Cl 0.68695(7) 0.0890(3) 0.45694(7) 0.0931(9) Uani 1 1 d .
S1A S 0.61055(8) 0.1136(3) 0.14885(8) 0.0951(10) Uani 1 1 d .
C50 C 0.6352(4) -0.0227(10) 0.3827(4) 0.050(3) Uani 1 1 d .
O1 O 0.61454(14) 0.2076(6) 0.35505(14) 0.0602(17) Uani 1 1 d .
O2 O 0.6298(3) -0.0922(9) 0.3751(3) 0.096(4) Uani 1 1 d .
O2A O 0.5903(2) -0.5907(9) 0.1782(2) 0.094(3) Uani 1 1 d .
O1A O 0.58149(15) -0.2830(7) 0.19437(14) 0.0686(18) Uani 1 1 d .
N1A N 0.60448(18) -0.1735(7) 0.1500(2) 0.064(2) Uani 1 1 d .
N2A N 0.59394(19) -0.1065(7) 0.1732(2) 0.059(2) Uani 1 1 d .
N2 N 0.6352(2) 0.3904(7) 0.3801(2) 0.065(2) Uani 1 1 d .
C30A C 0.5456(2) -0.2204(8) 0.0534(2) 0.052(2) Uani 1 1 d .
H30A H 0.5512 -0.2923 0.0456 0.063 Uiso 1 1 calc R
N1 N 0.65280(19) 0.3202(7) 0.4097(2) 0.059(2) Uani 1 1 d .
C31 C 0.7265(2) 0.2871(9) 0.4007(2) 0.053(2) Uani 1 1 d .
C1A C 0.68562(19) -0.2086(8) 0.1864(2) 0.048(2) Uani 1 1 d .
C31A C 0.5306(2) -0.4807(8) 0.0808(2) 0.047(2) Uani 1 1 d .
C1 C 0.5543(2) 0.1625(9) 0.3924(2) 0.058(3) Uani 1 1 d .
C7A C 0.6685(2) -0.3215(8) 0.2472(2) 0.052(2) Uani 1 1 d .
C43A C 0.5822(2) -0.1711(11) 0.1937(3) 0.066(3) Uani 1 1 d .
C5A C 0.7066(2) -0.1145(11) 0.1442(3) 0.071(3) Uani 1 1 d .
H5A H 0.7100 -0.1152 0.1226 0.085 Uiso 1 1 calc R
C30 C 0.7234(2) -0.0766(9) 0.4037(2) 0.068(3) Uani 1 1 d .
H30 H 0.7029 -0.0861 0.4085 0.082 Uiso 1 1 calc R
C43 C 0.6171(2) 0.3200(10) 0.3542(2) 0.058(3) Uani 1 1 d .
C25A C 0.53799(19) -0.2155(7) 0.0843(2) 0.042(2) Uani 1 1 d .
C29A C 0.5449(2) -0.1188(10) 0.0340(2) 0.066(3) Uani 1 1 d .
H29A H 0.5495 -0.1231 0.0129 0.079 Uiso 1 1 calc R
C13 C 0.5923(3) 0.0017(8) 0.4508(2) 0.050(2) Uani 1 1 d .
C27A C 0.5314(2) -0.0042(8) 0.0769(3) 0.064(3) Uani 1 1 d .
H27A H 0.5272 0.0687 0.0853 0.077 Uiso 1 1 calc R
C45A C 0.6184(2) 0.0052(8) 0.1231(3) 0.060(3) Uani 1 1 d .
C26A C 0.5316(2) -0.1049(9) 0.0956(2) 0.056(3) Uani 1 1 d .
H26A H 0.5273 -0.0990 0.1167 0.067 Uiso 1 1 calc R
C36 C 0.7188(2) 0.4006(10) 0.3880(3) 0.064(3) Uani 1 1 d .
H36 H 0.7005 0.4141 0.3678 0.077 Uiso 1 1 calc R
C6A C 0.6914(2) -0.2108(8) 0.1542(2) 0.059(3) Uani 1 1 d .
H6A H 0.6850 -0.2762 0.1397 0.071 Uiso 1 1 calc R
C24 C 0.7081(2) 0.2448(8) 0.3168(2) 0.063(3) Uani 1 1 d .
H24 H 0.7273 0.2812 0.3320 0.076 Uiso 1 1 calc R
C19 C 0.6870(2) 0.1793(8) 0.3301(2) 0.052(2) Uani 1 1 d .
C45 C 0.6743(2) 0.4996(8) 0.4425(3) 0.060(3) Uani 1 1 d .
C13A C 0.6930(2) -0.4683(8) 0.1976(2) 0.050(2) Uani 1 1 d .
C14A C 0.7274(3) -0.4475(9) 0.2061(2) 0.063(3) Uani 1 1 d .
H14A H 0.7358 -0.3716 0.2123 0.076 Uiso 1 1 calc R
C16A C 0.7382(3) -0.6504(11) 0.1975(3) 0.080(3) Uani 1 1 d .
H16A H 0.7533 -0.7116 0.1978 0.096 Uiso 1 1 calc R
C14 C 0.5608(3) -0.0204(9) 0.4538(2) 0.062(3) Uani 1 1 d .
H14 H 0.5427 0.0312 0.4441 0.074 Uiso 1 1 calc R
C18A C 0.6812(2) -0.5801(9) 0.1884(2) 0.063(3) Uani 1 1 d .
H18A H 0.6578 -0.5952 0.1819 0.076 Uiso 1 1 calc R
C8A C 0.6548(3) -0.2259(9) 0.2592(3) 0.075(3) Uani 1 1 d .
H8A H 0.6424 -0.1699 0.2434 0.090 Uiso 1 1 calc R
C23 C 0.7013(3) 0.2575(9) 0.2813(3) 0.074(3) Uani 1 1 d .
H23 H 0.7158 0.3012 0.2724 0.089 Uiso 1 1 calc R
C25 C 0.7296(2) 0.0257(8) 0.3892(2) 0.051(2) Uani 1 1 d .
C35 C 0.7388(3) 0.4953(9) 0.4058(3) 0.078(3) Uani 1 1 d .
H35 H 0.7337 0.5713 0.3970 0.093 Uiso 1 1 calc R
C16 C 0.5812(3) -0.1965(10) 0.4853(3) 0.076(3) Uani 1 1 d .
H16 H 0.5774 -0.2625 0.4972 0.092 Uiso 1 1 calc R
C28A C 0.5375(2) -0.0129(10) 0.0458(3) 0.072(3) Uani 1 1 d .
H28A H 0.5366 0.0546 0.0325 0.087 Uiso 1 1 calc R
C34A C 0.5108(3) -0.6659(10) 0.0343(3) 0.082(3) Uani 1 1 d .
H34A H 0.5041 -0.7285 0.0188 0.098 Uiso 1 1 calc R
C15 C 0.5559(3) -0.1210(10) 0.4714(3) 0.071(3) Uani 1 1 d .
H15 H 0.5344 -0.1357 0.4734 0.085 Uiso 1 1 calc R
C17A C 0.7037(3) -0.6711(9) 0.1885(3) 0.076(3) Uani 1 1 d .
H17A H 0.6953 -0.7470 0.1825 0.091 Uiso 1 1 calc R
C46 C 0.6947(3) 0.5482(11) 0.4740(3) 0.076(3) Uani 1 1 d .
C7 C 0.6031(2) 0.2680(9) 0.4593(3) 0.064(3) Uani 1 1 d .
C15A C 0.7500(3) -0.5377(12) 0.2058(2) 0.074(3) Uani 1 1 d .
H15A H 0.7733 -0.5217 0.2113 0.089 Uiso 1 1 calc R
C9A C 0.6593(3) -0.2119(11) 0.2942(3) 0.087(3) Uani 1 1 d .
H9A H 0.6497 -0.1471 0.3017 0.105 Uiso 1 1 calc R
C44 C 0.6702(2) 0.3774(9) 0.4370(2) 0.057(3) Uani 1 1 d .
H44 H 0.6818 0.3308 0.4560 0.068 Uiso 1 1 calc R
C19A C 0.5037(2) -0.3439(8) 0.1300(2) 0.053(2) Uani 1 1 d .
C2A C 0.6958(3) -0.1120(10) 0.2068(2) 0.072(3) Uani 1 1 d .
H2A H 0.6923 -0.1095 0.2284 0.086 Uiso 1 1 calc R
C36A C 0.5522(3) -0.5713(9) 0.0811(2) 0.069(3) Uani 1 1 d .
H36A H 0.5740 -0.5705 0.0974 0.083 Uiso 1 1 calc R
C34 C 0.7651(3) 0.4784(13) 0.4351(3) 0.088(4) Uani 1 1 d .
H34 H 0.7781 0.5422 0.4466 0.106 Uiso 1 1 calc R
C33A C 0.4889(3) -0.5771(12) 0.0332(3) 0.085(3) Uani 1 1 d .
H33A H 0.4672 -0.5783 0.0167 0.102 Uiso 1 1 calc R
C8 C 0.5986(3) 0.3844(10) 0.4485(3) 0.082(3) Uani 1 1 d .
H8 H 0.5922 0.4032 0.4249 0.099 Uiso 1 1 calc R
C6 C 0.5441(3) 0.0827(11) 0.3658(3) 0.096(4) Uani 1 1 d .
H6 H 0.5592 0.0238 0.3640 0.116 Uiso 1 1 calc R
C35A C 0.5429(3) -0.6647(9) 0.0582(3) 0.088(3) Uani 1 1 d .
H35A H 0.5582 -0.7258 0.0590 0.105 Uiso 1 1 calc R
C44A C 0.6147(2) -0.1220(11) 0.1279(2) 0.072(3) Uani 1 1 d .
H44A H 0.6207 -0.1709 0.1124 0.087 Uiso 1 1 calc R
C47A C 0.6306(3) 0.1735(12) 0.0973(3) 0.093(4) Uani 1 1 d .
H47A H 0.6369 0.2186 0.0811 0.111 Uiso 1 1 calc R
C12A C 0.6872(2) -0.4018(8) 0.2716(2) 0.059(3) Uani 1 1 d .
H12A H 0.6972 -0.4662 0.2643 0.071 Uiso 1 1 calc R
C24A C 0.4750(3) -0.2840(9) 0.1130(3) 0.080(3) Uani 1 1 d .
H24A H 0.4746 -0.2385 0.0937 0.096 Uiso 1 1 calc R
C11 C 0.6186(3) 0.3320(13) 0.5183(3) 0.110(5) Uani 1 1 d .
H11 H 0.6258 0.3137 0.5419 0.132 Uiso 1 1 calc R
C17 C 0.6132(3) -0.1769(9) 0.4823(3) 0.087(3) Uani 1 1 d .
H17 H 0.6309 -0.2304 0.4915 0.105 Uiso 1 1 calc R
C27 C 0.7844(3) -0.0538(14) 0.3911(3) 0.096(4) Uani 1 1 d .
H27 H 0.8054 -0.0445 0.3873 0.115 Uiso 1 1 calc R
C20 C 0.6588(3) 0.1276(9) 0.3075(3) 0.078(3) Uani 1 1 d .
H20 H 0.6440 0.0844 0.3160 0.093 Uiso 1 1 calc R
C29 C 0.7473(3) -0.1669(9) 0.4112(3) 0.092(4) Uani 1 1 d .
H29 H 0.7427 -0.2360 0.4212 0.110 Uiso 1 1 calc R
C11A C 0.6912(3) -0.3877(11) 0.3065(3) 0.082(3) Uani 1 1 d .
H11A H 0.7033 -0.4440 0.3225 0.099 Uiso 1 1 calc R
C4A C 0.7165(3) -0.0195(10) 0.1650(4) 0.080(3) Uani 1 1 d .
H4A H 0.7268 0.0442 0.1579 0.096 Uiso 1 1 calc R
C32 C 0.7539(3) 0.2708(10) 0.4313(3) 0.075(3) Uani 1 1 d .
H32 H 0.7594 0.1954 0.4404 0.090 Uiso 1 1 calc R
C49 C 0.7144(3) 0.4782(10) 0.5051(3) 0.102(4) Uani 1 1 d .
H49A H 0.7101 0.3956 0.5003 0.154 Uiso 1 1 calc R
H49B H 0.7072 0.4998 0.5246 0.154 Uiso 1 1 calc R
H49C H 0.7384 0.4939 0.5104 0.154 Uiso 1 1 calc R
C28 C 0.7772(3) -0.1568(12) 0.4044(3) 0.095(4) Uani 1 1 d .
H28 H 0.7926 -0.2194 0.4087 0.114 Uiso 1 1 calc R
C10A C 0.6777(3) -0.2917(12) 0.3181(3) 0.089(4) Uani 1 1 d .
H10A H 0.6811 -0.2811 0.3417 0.106 Uiso 1 1 calc R
C32A C 0.4985(3) -0.4837(9) 0.0563(3) 0.068(3) Uani 1 1 d .
H32A H 0.4831 -0.4227 0.0554 0.081 Uiso 1 1 calc R
C47 C 0.6957(3) 0.6723(11) 0.4732(3) 0.092(4) Uani 1 1 d .
H47 H 0.7084 0.7194 0.4916 0.111 Uiso 1 1 calc R
C18 C 0.6186(3) -0.0759(10) 0.4651(3) 0.075(3) Uani 1 1 d .
H18 H 0.6401 -0.0611 0.4632 0.090 Uiso 1 1 calc R
C3A C 0.7114(3) -0.0174(10) 0.1966(3) 0.091(4) Uani 1 1 d .
H3A H 0.7183 0.0475 0.2111 0.110 Uiso 1 1 calc R
C46A C 0.6285(3) 0.0520(11) 0.0969(3) 0.077(3) Uani 1 1 d .
C33 C 0.7727(3) 0.3667(14) 0.4479(3) 0.096(4) Uani 1 1 d .
H33 H 0.7909 0.3550 0.4683 0.115 Uiso 1 1 calc R
C2 C 0.5315(4) 0.2451(11) 0.3950(3) 0.100(4) Uani 1 1 d .
H2 H 0.5375 0.2982 0.4135 0.120 Uiso 1 1 calc R
C21 C 0.6521(3) 0.1389(12) 0.2717(3) 0.108(4) Uani 1 1 d .
H21 H 0.6332 0.1010 0.2564 0.129 Uiso 1 1 calc R
C9 C 0.6037(3) 0.4736(10) 0.4736(4) 0.101(4) Uani 1 1 d .
H9 H 0.6003 0.5521 0.4667 0.121 Uiso 1 1 calc R
C26 C 0.7606(3) 0.0386(10) 0.3830(2) 0.077(3) Uani 1 1 d .
H26 H 0.7656 0.1083 0.3734 0.093 Uiso 1 1 calc R
C22 C 0.6725(4) 0.2037(12) 0.2594(3) 0.101(4) Uani 1 1 d .
H22 H 0.6673 0.2129 0.2354 0.121 Uiso 1 1 calc R
C12 C 0.6133(3) 0.2434(10) 0.4945(3) 0.086(3) Uani 1 1 d .
H12 H 0.6166 0.1654 0.5020 0.103 Uiso 1 1 calc R
C48 C 0.6754(3) 0.7136(10) 0.4420(3) 0.092(4) Uani 1 1 d .
H48 H 0.6727 0.7938 0.4371 0.110 Uiso 1 1 calc R
C22A C 0.4464(4) -0.3534(16) 0.1508(4) 0.152(7) Uani 1 1 d .
H22A H 0.4270 -0.3589 0.1576 0.183 Uiso 1 1 calc R
C10 C 0.6137(3) 0.4459(15) 0.5082(4) 0.114(5) Uani 1 1 d .
H10 H 0.6170 0.5053 0.5248 0.137 Uiso 1 1 calc R
C48A C 0.6220(3) 0.2178(9) 0.1246(3) 0.096(4) Uani 1 1 d .
H48A H 0.6225 0.2980 0.1296 0.115 Uiso 1 1 calc R
C49A C 0.6369(3) -0.0171(11) 0.0688(3) 0.109(4) Uani 1 1 d .
H49D H 0.6433 0.0364 0.0536 0.164 Uiso 1 1 calc R
H49E H 0.6171 -0.0614 0.0556 0.164 Uiso 1 1 calc R
H49F H 0.6555 -0.0701 0.0792 0.164 Uiso 1 1 calc R
C23A C 0.4458(3) -0.2882(12) 0.1234(4) 0.114(5) Uani 1 1 d .
H23A H 0.4263 -0.2460 0.1113 0.137 Uiso 1 1 calc R
C5 C 0.5115(4) 0.0880(14) 0.3414(3) 0.118(5) Uani 1 1 d .
H5 H 0.5047 0.0327 0.3235 0.141 Uiso 1 1 calc R
C4 C 0.4897(3) 0.1755(18) 0.3440(4) 0.128(5) Uani 1 1 d .
H4 H 0.4682 0.1823 0.3273 0.153 Uiso 1 1 calc R
C20A C 0.5044(3) -0.4088(12) 0.1589(3) 0.117(5) Uani 1 1 d .
H20A H 0.5241 -0.4498 0.1713 0.141 Uiso 1 1 calc R
C3 C 0.4991(4) 0.2512(13) 0.3705(4) 0.117(5) Uani 1 1 d .
H3 H 0.4839 0.3089 0.3726 0.140 Uiso 1 1 calc R
C21A C 0.4754(4) -0.4122(18) 0.1691(4) 0.188(9) Uani 1 1 d .
H21A H 0.4757 -0.4553 0.1887 0.226 Uiso 1 1 calc R
C50A C 0.5940(3) -0.5131(9) 0.1722(3) 0.048(3) Uani 1 1 d .
C37A C 0.5695(3) -0.1074(12) 0.2204(3) 0.082(3) Uani 1 1 d .
C42A C 0.5709(3) 0.0088(11) 0.2229(3) 0.096(4) Uani 1 1 d .
H42A H 0.5788 0.0530 0.2076 0.115 Uiso 1 1 calc R
C40A C 0.5507(6) -0.001(2) 0.2700(5) 0.174(9) Uani 1 1 d .
H40A H 0.5462 0.0369 0.2885 0.209 Uiso 1 1 calc R
C41A C 0.5603(4) 0.0659(16) 0.2487(5) 0.157(7) Uani 1 1 d .
H41A H 0.5603 0.1477 0.2504 0.188 Uiso 1 1 calc R
C38A C 0.5571(5) -0.1708(15) 0.2418(4) 0.182(8) Uani 1 1 d .
H38A H 0.5553 -0.2524 0.2394 0.219 Uiso 1 1 calc R
C39A C 0.5468(8) -0.113(2) 0.2680(7) 0.260(15) Uani 1 1 d .
H39A H 0.5377 -0.1550 0.2828 0.312 Uiso 1 1 calc R
C37 C 0.5983(3) 0.3775(11) 0.3210(3) 0.077(3) Uani 1 1 d .
C38 C 0.5680(4) 0.3298(11) 0.2996(3) 0.117(5) Uani 1 1 d .
H38 H 0.5583 0.2642 0.3066 0.140 Uiso 1 1 calc R
C42 C 0.6113(3) 0.4779(13) 0.3098(4) 0.124(5) Uani 1 1 d .
H42 H 0.6313 0.5126 0.3242 0.149 Uiso 1 1 calc R
C41 C 0.5945(4) 0.5266(18) 0.2771(5) 0.160(8) Uani 1 1 d .
H41 H 0.6036 0.5933 0.2699 0.192 Uiso 1 1 calc R
C40 C 0.5651(6) 0.4779(19) 0.2556(5) 0.152(8) Uani 1 1 d .
H40 H 0.5544 0.5100 0.2337 0.182 Uiso 1 1 calc R
C39 C 0.5518(5) 0.3844(16) 0.2663(4) 0.153(7) Uani 1 1 d .
H39 H 0.5314 0.3531 0.2518 0.184 Uiso 1 1 calc R

loop_
_atom_site_aniso_label
_atom_site_aniso_U_11
_atom_site_aniso_U_22
_atom_site_aniso_U_33
_atom_site_aniso_U_23
_atom_site_aniso_U_13
_atom_site_aniso_U_12
Ru1A 0.0439(4) 0.0465(4) 0.0383(4) -0.0023(4) 0.0112(3) 0.0032(4)
Ru1 0.0522(5) 0.0524(5) 0.0443(4) 0.0000(4) 0.0235(4) -0.0018(4)
As1A 0.0449(6) 0.0465(6) 0.0410(5) -0.0011(4) 0.0082(4) 0.0042(5)
As2A 0.0422(5) 0.0499(6) 0.0380(5) 0.0028(4) 0.0125(4) 0.0001(5)
As1 0.0580(6) 0.0556(6) 0.0511(6) -0.0035(5) 0.0306(5) -0.0033(5)
As2 0.0517(6) 0.0518(6) 0.0471(5) 0.0006(5) 0.0238(5) -0.0021(5)
Cl1A 0.0810(19) 0.088(2) 0.0687(17) -0.0046(15) 0.0219(14) -0.0055(16)
S1 0.096(2) 0.0695(19) 0.090(2) 0.0111(16) 0.0441(18) 0.0106(16)
Cl1 0.098(2) 0.096(2) 0.095(2) 0.0066(17) 0.0445(18) 0.0011(18)
S1A 0.101(2) 0.072(2) 0.101(2) -0.0146(18) 0.0168(19) 0.0064(18)
C50 0.048(8) 0.052(8) 0.058(8) 0.016(7) 0.029(6) 0.009(7)
O1 0.060(4) 0.068(5) 0.059(4) 0.005(4) 0.027(3) 0.005(4)
O2 0.073(6) 0.133(10) 0.089(7) 0.007(8) 0.033(5) 0.000(8)
O2A 0.080(6) 0.129(8) 0.078(6) 0.017(6) 0.031(4) 0.009(7)
O1A 0.072(5) 0.078(5) 0.052(4) -0.002(4) 0.016(3) 0.012(4)
N1A 0.047(5) 0.079(6) 0.055(5) -0.001(5) 0.002(4) 0.005(4)
N2A 0.065(5) 0.061(6) 0.046(5) -0.014(5) 0.009(4) 0.013(4)
N2 0.066(6) 0.077(6) 0.051(5) -0.004(5) 0.018(5) 0.003(5)
C30A 0.058(6) 0.052(6) 0.046(6) -0.003(5) 0.016(5) 0.000(5)
N1 0.058(5) 0.065(5) 0.066(6) -0.003(5) 0.035(5) -0.002(5)
C31 0.057(7) 0.065(7) 0.047(6) -0.001(5) 0.030(6) -0.005(5)
C1A 0.032(5) 0.049(6) 0.051(6) -0.010(5) -0.003(5) -0.001(4)
C31A 0.043(6) 0.049(6) 0.040(6) 0.001(4) 0.001(5) -0.002(5)
C1 0.066(7) 0.071(7) 0.051(6) -0.001(6) 0.038(5) 0.002(6)
C7A 0.054(6) 0.058(6) 0.041(5) -0.002(5) 0.011(5) -0.003(5)
C43A 0.059(7) 0.070(9) 0.058(7) -0.004(7) 0.003(6) 0.016(6)
C5A 0.062(7) 0.087(9) 0.073(7) 0.018(7) 0.034(6) 0.006(6)
C30 0.063(7) 0.051(7) 0.091(8) 0.004(6) 0.025(6) 0.005(6)
C43 0.060(7) 0.075(8) 0.046(7) 0.020(7) 0.025(6) 0.019(6)
C25A 0.038(5) 0.046(6) 0.044(6) -0.001(5) 0.015(4) 0.006(4)
C29A 0.075(7) 0.080(8) 0.045(6) 0.015(6) 0.024(5) -0.010(6)
C13 0.057(7) 0.054(6) 0.049(6) -0.009(5) 0.034(5) -0.010(6)
C27A 0.069(7) 0.046(7) 0.073(8) 0.016(6) 0.016(6) 0.014(5)
C45A 0.062(7) 0.034(6) 0.073(7) 0.001(5) 0.006(6) 0.001(5)
C26A 0.047(6) 0.075(8) 0.045(6) 0.008(6) 0.014(5) 0.011(5)
C36 0.061(7) 0.074(8) 0.067(7) -0.001(7) 0.035(6) 0.005(6)
C6A 0.054(6) 0.063(7) 0.067(7) -0.001(6) 0.029(5) -0.002(5)
C24 0.068(7) 0.079(7) 0.049(7) 0.001(5) 0.027(6) 0.000(6)
C19 0.060(7) 0.061(6) 0.046(6) -0.004(5) 0.032(6) -0.001(5)
C45 0.067(7) 0.046(7) 0.074(7) 0.006(6) 0.031(6) 0.002(5)
C13A 0.052(7) 0.045(7) 0.052(6) -0.006(5) 0.013(5) 0.002(5)
C14A 0.058(8) 0.066(7) 0.065(7) 0.005(5) 0.017(6) 0.004(7)
C16A 0.087(10) 0.073(9) 0.089(8) 0.024(7) 0.039(7) 0.038(8)
C14 0.079(8) 0.065(7) 0.052(6) -0.013(5) 0.035(6) -0.011(6)
C18A 0.061(7) 0.066(7) 0.063(6) 0.002(6) 0.021(5) 0.013(7)
C8A 0.088(8) 0.079(8) 0.053(7) -0.004(6) 0.015(6) 0.013(7)
C23 0.078(8) 0.079(8) 0.075(8) 0.012(6) 0.039(7) 0.001(7)
C25 0.057(7) 0.056(7) 0.046(6) -0.004(5) 0.024(5) 0.001(5)
C35 0.091(9) 0.051(7) 0.108(10) -0.029(7) 0.056(8) -0.018(7)
C16 0.108(10) 0.061(8) 0.072(7) 0.008(6) 0.046(7) -0.006(8)
C28A 0.073(8) 0.070(9) 0.067(8) 0.024(7) 0.012(6) -0.011(6)
C34A 0.088(9) 0.073(9) 0.078(8) -0.023(7) 0.019(8) -0.023(8)
C15 0.086(9) 0.072(8) 0.067(7) -0.009(6) 0.042(7) -0.022(7)
C17A 0.080(9) 0.058(8) 0.098(8) -0.002(6) 0.041(7) 0.016(7)
C46 0.084(8) 0.075(9) 0.078(9) -0.018(7) 0.035(7) -0.008(7)
C7 0.073(7) 0.062(8) 0.072(8) -0.009(6) 0.043(6) -0.015(6)
C15A 0.053(7) 0.095(9) 0.074(7) 0.017(7) 0.019(6) 0.018(8)
C9A 0.109(10) 0.087(9) 0.066(8) -0.019(7) 0.029(7) 0.011(7)
C44 0.058(6) 0.070(8) 0.045(6) -0.012(5) 0.021(5) -0.010(6)
C19A 0.055(6) 0.062(6) 0.041(5) 0.009(5) 0.014(5) -0.003(6)
C2A 0.092(8) 0.067(8) 0.055(7) 0.011(6) 0.021(6) -0.009(6)
C36A 0.067(7) 0.060(7) 0.068(7) -0.012(6) 0.004(6) -0.006(7)
C34 0.089(10) 0.103(12) 0.072(9) -0.027(8) 0.025(8) -0.031(8)
C33A 0.068(8) 0.103(10) 0.071(8) -0.015(8) 0.004(6) -0.002(8)
C8 0.094(9) 0.080(9) 0.096(8) -0.003(8) 0.064(7) -0.008(7)
C6 0.064(9) 0.139(11) 0.082(8) -0.021(9) 0.019(7) 0.018(8)
C35A 0.084(9) 0.062(8) 0.106(9) -0.023(7) 0.013(8) -0.001(7)
C44A 0.034(6) 0.132(12) 0.047(6) 0.007(7) 0.008(5) 0.004(6)
C47A 0.090(9) 0.084(11) 0.096(10) 0.021(8) 0.019(7) -0.006(7)
C12A 0.069(7) 0.051(6) 0.060(7) 0.011(6) 0.025(5) 0.001(5)
C24A 0.074(8) 0.096(9) 0.073(7) 0.029(6) 0.028(7) 0.021(7)
C11 0.172(13) 0.097(10) 0.076(9) -0.034(9) 0.060(9) -0.045(10)
C17 0.096(10) 0.058(8) 0.125(10) 0.017(7) 0.059(8) 0.015(7)
C27 0.087(9) 0.132(12) 0.090(9) 0.016(8) 0.059(7) 0.036(9)
C20 0.071(8) 0.106(9) 0.062(7) -0.021(7) 0.030(6) -0.034(7)
C29 0.098(9) 0.050(8) 0.135(10) -0.001(7) 0.047(9) 0.007(7)
C11A 0.087(8) 0.115(11) 0.039(7) 0.022(7) 0.011(6) -0.010(7)
C4A 0.062(7) 0.066(9) 0.108(10) 0.012(8) 0.020(7) -0.002(6)
C32 0.089(8) 0.075(8) 0.057(7) 0.001(6) 0.017(7) -0.012(7)
C49 0.116(10) 0.095(9) 0.074(8) -0.008(7) -0.001(7) 0.002(8)
C28 0.110(11) 0.088(10) 0.095(9) 0.006(8) 0.045(8) 0.033(8)
C10A 0.112(10) 0.103(10) 0.055(8) -0.020(8) 0.032(8) -0.014(8)
C32A 0.067(8) 0.060(7) 0.069(7) -0.009(6) 0.014(6) 0.005(6)
C47 0.110(10) 0.077(10) 0.097(10) -0.012(8) 0.043(8) -0.009(8)
C18 0.074(8) 0.070(8) 0.101(8) 0.011(7) 0.056(7) 0.007(7)
C3A 0.110(10) 0.073(9) 0.084(9) -0.012(7) 0.020(8) -0.016(7)
C46A 0.060(7) 0.075(9) 0.086(9) 0.001(8) 0.009(6) -0.003(6)
C33 0.091(9) 0.128(12) 0.058(7) -0.022(9) 0.011(6) -0.030(10)
C2 0.089(10) 0.113(10) 0.099(10) -0.028(8) 0.032(9) 0.029(9)
C21 0.094(9) 0.172(13) 0.048(8) -0.022(8) 0.009(7) -0.045(9)
C9 0.117(10) 0.055(8) 0.160(13) -0.043(9) 0.085(10) -0.013(7)
C26 0.080(8) 0.079(8) 0.085(8) 0.022(6) 0.043(7) 0.015(7)
C22 0.108(11) 0.150(12) 0.056(8) 0.018(8) 0.042(8) -0.001(9)
C12 0.119(10) 0.080(8) 0.068(8) -0.014(7) 0.044(7) -0.019(7)
C48 0.122(10) 0.058(8) 0.114(10) -0.014(8) 0.063(9) -0.002(7)
C22A 0.083(11) 0.25(2) 0.152(14) 0.080(13) 0.076(11) 0.013(12)
C10 0.145(12) 0.122(14) 0.095(11) -0.052(10) 0.067(10) -0.033(10)
C48A 0.100(9) 0.040(7) 0.117(10) 0.002(7) -0.009(8) -0.014(6)
C49A 0.104(10) 0.117(11) 0.115(10) 0.031(9) 0.046(8) -0.004(8)
C23A 0.072(9) 0.158(13) 0.138(12) 0.047(10) 0.070(9) 0.033(8)
C5 0.088(11) 0.185(15) 0.080(9) -0.037(9) 0.026(9) 0.013(10)
C4 0.068(10) 0.220(19) 0.090(10) -0.015(11) 0.019(8) 0.014(12)
C20A 0.074(9) 0.165(13) 0.127(11) 0.084(10) 0.053(8) 0.021(8)
C3 0.090(12) 0.124(12) 0.137(13) -0.006(11) 0.035(10) 0.035(9)
C21A 0.109(12) 0.33(3) 0.165(15) 0.132(16) 0.092(12) 0.031(15)
C50A 0.055(7) 0.044(7) 0.045(6) 0.016(6) 0.014(5) 0.014(6)
C37A 0.074(8) 0.116(11) 0.051(7) -0.004(7) 0.013(6) 0.036(7)
C42A 0.097(9) 0.081(9) 0.122(10) -0.067(8) 0.051(8) -0.001(7)
C40A 0.23(2) 0.23(3) 0.107(13) -0.003(16) 0.105(14) 0.02(2)
C41A 0.176(16) 0.140(15) 0.157(16) -0.086(14) 0.058(13) 0.010(13)
C38A 0.29(2) 0.167(16) 0.158(14) 0.026(13) 0.169(17) 0.079(15)
C39A 0.46(4) 0.17(2) 0.26(3) 0.04(2) 0.27(3) 0.09(3)
C37 0.068(8) 0.097(9) 0.067(8) -0.007(7) 0.023(7) 0.015(7)
C38 0.147(13) 0.091(10) 0.081(9) -0.004(8) -0.008(9) 0.008(9)
C42 0.101(10) 0.155(13) 0.124(12) 0.072(11) 0.045(9) 0.009(10)
C41 0.108(13) 0.21(2) 0.157(16) 0.114(16) 0.035(11) 0.019(13)
C40 0.21(2) 0.168(19) 0.098(13) 0.055(14) 0.073(14) 0.071(18)
C39 0.170(17) 0.144(15) 0.087(12) -0.008(10) -0.042(11) 0.053(14)

loop_
_atom_type_symbol
_atom_type_description
_atom_type_scat_dispersion_real
_atom_type_scat_dispersion_imag
_atom_type_scat_source
C C 0.0033 0.0016 'International Tables Vol C Tables 4.2.6.8 and 6.1.1.4'
H H 0.0000 0.0000 'International Tables Vol C Tables 4.2.6.8 and 6.1.1.4'
N N 0.0061 0.0033 'International Tables Vol C Tables 4.2.6.8 and 6.1.1.4'
O O 0.0106 0.0060 'International Tables Vol C Tables 4.2.6.8 and 6.1.1.4'
S S 0.1246 0.1234 'International Tables Vol C Tables 4.2.6.8 and 6.1.1.4'
Cl Cl 0.1484 0.1585 'International Tables Vol C Tables 4.2.6.8 and 6.1.1.4'
As As 0.0499 2.0058 'International Tables Vol C Tables 4.2.6.8 and 6.1.1.4'
Ru Ru -1.2594 0.8363 'International Tables Vol C Tables 4.2.6.8 and 6.1.1.4'

loop_
_geom_angle_atom_site_label_1
_geom_angle_atom_site_label_2
_geom_angle_atom_site_label_3
_geom_angle
C50A Ru1A O1A 90.7(4)
C50A Ru1A N1A 167.0(4)
O1A Ru1A N1A 76.3(3)
C50A Ru1A Cl1A 97.1(3)
O1A Ru1A Cl1A 172.2(2)
N1A Ru1A Cl1A 95.9(3)
C50A Ru1A As2A 91.5(3)
O1A Ru1A As2A 89.71(16)
N1A Ru1A As2A 87.90(18)
Cl1A Ru1A As2A 90.34(7)
C50A Ru1A As1A 94.8(3)
O1A Ru1A As1A 92.33(17)
N1A Ru1A As1A 86.35(18)
Cl1A Ru1A As1A 86.77(7)
As2A Ru1A As1A 173.27(4)
C50 Ru1 O1 90.1(5)
C50 Ru1 N1 168.0(5)
O1 Ru1 N1 77.9(3)
C50 Ru1 Cl1 98.3(4)
O1 Ru1 Cl1 171.6(2)
N1 Ru1 Cl1 93.7(3)
C50 Ru1 As1 91.8(4)
O1 Ru1 As1 89.48(15)
N1 Ru1 As1 89.02(18)
Cl1 Ru1 As1 90.82(7)
C50 Ru1 As2 93.8(4)
O1 Ru1 As2 91.87(15)
N1 Ru1 As2 85.80(18)
Cl1 Ru1 As2 87.04(7)
As1 Ru1 As2 174.26(4)
C13A As1A C7A 102.2(4)
C13A As1A C1A 100.2(4)
C7A As1A C1A 103.4(4)
C13A As1A Ru1A 118.3(3)
C7A As1A Ru1A 118.3(3)
C1A As1A Ru1A 112.0(2)
C25A As2A C31A 102.7(3)
C25A As2A C19A 102.5(4)
C31A As2A C19A 100.9(4)
C25A As2A Ru1A 111.3(2)
C31A As2A Ru1A 118.4(3)
C19A As2A Ru1A 118.9(3)
C1 As1 C7 104.0(4)
C1 As1 C13 101.0(4)
C7 As1 C13 102.7(4)
C1 As1 Ru1 115.6(2)
C7 As1 Ru1 113.4(3)
C13 As1 Ru1 118.2(3)
C19 As2 C25 102.7(3)
C19 As2 C31 103.8(4)
C25 As2 C31 101.6(4)
C19 As2 Ru1 116.3(3)
C25 As2 Ru1 118.5(3)
C31 As2 Ru1 111.9(2)
C48 S1 C45 90.2(6)
C48A S1A C45A 90.3(6)
O2 C50 Ru1 178(2)
C43 O1 Ru1 111.3(6)
C43A O1A Ru1A 111.6(6)
C44A N1A N2A 118.8(9)
C44A N1A Ru1A 127.8(8)
N2A N1A Ru1A 113.4(6)
C43A N2A N1A 112.5(8)
C43 N2 N1 109.5(8)
C25A C30A C29A 120.6(8)
C44 N1 N2 115.8(8)
C44 N1 Ru1 130.3(7)
N2 N1 Ru1 113.9(6)
C36 C31 C32 118.5(9)
C36 C31 As2 121.2(8)
C32 C31 As2 120.0(8)
C2A C1A C6A 118.2(8)
C2A C1A As1A 124.4(7)
C6A C1A As1A 117.4(7)
C36A C31A C32A 117.7(8)
C36A C31A As2A 121.6(7)
C32A C31A As2A 120.7(8)
C2 C1 C6 118.1(10)
C2 C1 As1 124.6(9)
C6 C1 As1 117.1(8)
C8A C7A C12A 117.6(8)
C8A C7A As1A 120.8(7)
C12A C7A As1A 121.6(7)
O1A C43A N2A 126.1(9)
O1A C43A C37A 116.3(11)
N2A C43A C37A 117.6(11)
C4A C5A C6A 121.5(10)
C25 C30 C29 120.3(10)
O1 C43 N2 126.9(9)
O1 C43 C37 116.2(10)
N2 C43 C37 116.9(10)
C30A C25A C26A 117.0(8)
C30A C25A As2A 120.8(7)
C26A C25A As2A 121.4(6)
C28A C29A C30A 119.7(9)
C14 C13 C18 119.3(9)
C14 C13 As1 119.9(8)
C18 C13 As1 120.7(7)
C28A C27A C26A 118.7(9)
C46A C45A C44A 123.8(10)
C46A C45A S1A 111.0(8)
C44A C45A S1A 125.1(8)
C27A C26A C25A 122.7(8)
C31 C36 C35 119.5(10)
C5A C6A C1A 119.2(9)
C19 C24 C23 121.5(9)
C20 C19 C24 118.4(8)
C20 C19 As2 119.3(7)
C24 C19 As2 122.2(7)
C46 C45 C44 122.7(9)
C46 C45 S1 110.9(8)
C44 C45 S1 126.4(8)
C18A C13A C14A 118.6(9)
C18A C13A As1A 120.4(7)
C14A C13A As1A 121.0(8)
C13A C14A C15A 121.0(10)
C15A C16A C17A 118.8(10)
C13 C14 C15 119.5(10)
C13A C18A C17A 120.7(9)
C7A C8A C9A 121.0(10)
C22 C23 C24 118.1(9)
C30 C25 C26 118.7(9)
C30 C25 As2 121.0(7)
C26 C25 As2 120.2(8)
C34 C35 C36 121.4(11)
C15 C16 C17 120.1(10)
C29A C28A C27A 121.1(9)
C33A C34A C35A 120.3(10)
C16 C15 C14 121.6(10)
C16A C17A C18A 120.6(10)
C45 C46 C47 112.8(11)
C45 C46 C49 124.6(10)
C47 C46 C49 122.6(11)
C12 C7 C8 119.0(9)
C12 C7 As1 120.4(8)
C8 C7 As1 120.4(8)
C16A C15A C14A 120.3(10)
C10A C9A C8A 121.0(10)
N1 C44 C45 129.8(9)
C24A C19A C20A 118.8(9)
C24A C19A As2A 123.4(7)
C20A C19A As2A 117.7(8)
C1A C2A C3A 121.8(9)
C31A C36A C35A 122.4(9)
C35 C34 C33 119.4(12)
C34A C33A C32A 120.5(10)
C7 C8 C9 119.0(11)
C1 C6 C5 121.2(11)
C34A C35A C36A 118.8(10)
N1A C44A C45A 128.9(10)
C48A C47A C46A 110.2(11)
C11A C12A C7A 120.8(9)
C19A C24A C23A 121.9(10)
C10 C11 C12 121.2(12)
C16 C17 C18 119.0(10)
C28 C27 C26 120.9(11)
C19 C20 C21 120.4(9)
C28 C29 C30 121.6(11)
C10A C11A C12A 120.8(10)
C5A C4A C3A 119.7(11)
C33 C32 C31 120.0(10)
C29 C28 C27 118.8(11)
C9A C10A C11A 118.7(10)
C31A C32A C33A 120.4(9)
C48 C47 C46 110.6(11)
C13 C18 C17 120.6(9)
C4A C3A C2A 119.7(10)
C45A C46A C47A 114.5(11)
C45A C46A C49A 125.8(11)
C47A C46A C49A 119.8(12)
C34 C33 C32 121.2(11)
C1 C2 C3 120.7(11)
C22 C21 C20 120.1(10)
C10 C9 C8 120.4(12)
C25 C26 C27 119.5(10)
C21 C22 C23 121.4(10)
C11 C12 C7 120.6(11)
C47 C48 S1 115.6(9)
C23A C22A C21A 120.5(12)
C11 C10 C9 119.8(12)
C47A C48A S1A 114.0(9)
C22A C23A C24A 118.9(12)
C4 C5 C6 119.0(12)
C3 C4 C5 120.1(13)
C19A C20A C21A 118.9(11)
C4 C3 C2 120.8(13)
C22A C21A C20A 121.0(12)
O2A C50A Ru1A 177.2(14)
C42A C37A C38A 120.0(12)
C42A C37A C43A 120.7(12)
C38A C37A C43A 119.3(13)
C37A C42A C41A 119.9(14)
C39A C40A C41A 126(2)
C40A C41A C42A 117.3(18)
C37A C38A C39A 120.1(17)
C40A C39A C38A 116(2)
C38 C37 C42 118.7(11)
C38 C37 C43 120.4(12)
C42 C37 C43 120.9(12)
C37 C38 C39 118.3(14)
C37 C42 C41 120.4(14)
C40 C41 C42 121.1(17)
C39 C40 C41 119.3(19)
C40 C39 C38 122.3(18)

loop_
_geom_bond_atom_site_label_1
_geom_bond_atom_site_label_2
_geom_bond_distance
Ru1A C50A 1.922(10)
Ru1A O1A 2.092(6)
Ru1A N1A 2.111(8)
Ru1A Cl1A 2.399(3)
Ru1A As2A 2.4680(10)
Ru1A As1A 2.4901(10)
Ru1 C50 1.981(11)
Ru1 O1 2.062(6)
Ru1 N1 2.082(8)
Ru1 Cl1 2.409(3)
Ru1 As1 2.4632(10)
Ru1 As2 2.4810(10)
As1A C13A 1.936(9)
As1A C7A 1.943(8)
As1A C1A 1.947(9)
As2A C25A 1.931(8)
As2A C31A 1.936(8)
As2A C19A 1.960(8)
As1 C1 1.927(9)
As1 C7 1.951(9)
As1 C13 1.961(9)
As2 C19 1.937(8)
As2 C25 1.938(9)
As2 C31 1.947(9)
S1 C48 1.689(11)
S1 C45 1.737(9)
S1A C48A 1.696(12)
S1A C45A 1.708(9)
C50 O2 0.849(12)
O1 C43 1.280(11)
O2A C50A 0.939(9)
O1A C43A 1.269(11)
N1A C44A 1.247(11)
N1A N2A 1.381(10)
N2A C43A 1.309(12)
N2 C43 1.341(12)
N2 N1 1.429(10)
C30A C25A 1.384(10)
C30A C29A 1.390(11)
N1 C44 1.285(10)
C31 C36 1.385(12)
C31 C32 1.395(12)
C1A C2A 1.357(12)
C1A C6A 1.398(11)
C31A C36A 1.355(11)
C31A C32A 1.378(11)
C1 C2 1.357(13)
C1 C6 1.365(13)
C7A C8A 1.379(12)
C7A C12A 1.382(11)
C43A C37A 1.524(14)
C5A C4A 1.349(13)
C5A C6A 1.382(12)
C30 C25 1.359(11)
C30 C29 1.386(13)
C43 C37 1.472(13)
C25A C26A 1.388(11)
C29A C28A 1.363(12)
C13 C14 1.366(11)
C13 C18 1.370(12)
C27A C28A 1.363(12)
C27A C26A 1.367(11)
C45A C46A 1.363(13)
C45A C44A 1.471(13)
C36 C35 1.404(12)
C24 C19 1.375(11)
C24 C23 1.383(12)
C19 C20 1.363(11)
C45 C46 1.398(13)
C45 C44 1.405(12)
C13A C18A 1.366(11)
C13A C14A 1.369(11)
C14A C15A 1.385(12)
C16A C15A 1.370(13)
C16A C17A 1.371(13)
C14 C15 1.393(12)
C18A C17A 1.385(12)
C8A C9A 1.380(12)
C23 C22 1.377(14)
C25 C26 1.387(12)
C35 C34 1.342(14)
C16 C15 1.328(13)
C16 C17 1.378(13)
C34A C33A 1.341(13)
C34A C35A 1.369(13)
C46 C47 1.407(14)
C46 C49 1.491(13)
C7 C12 1.382(12)
C7 C8 1.384(13)
C9A C10A 1.363(14)
C19A C24A 1.350(11)
C19A C20A 1.373(12)
C2A C3A 1.379(13)
C36A C35A 1.378(12)
C34 C33 1.367(15)
C33A C32A 1.387(13)
C8 C9 1.402(14)
C6 C5 1.392(14)
C47A C48A 1.362(14)
C47A C46A 1.379(14)
C12A C11A 1.382(12)
C24A C23A 1.393(13)
C11 C10 1.350(16)
C11 C12 1.361(13)
C17 C18 1.394(13)
C27 C28 1.357(15)
C27 C26 1.399(14)
C20 C21 1.391(13)
C29 C28 1.351(14)
C11A C10A 1.369(14)
C4A C3A 1.360(14)
C32 C33 1.380(14)
C47 C48 1.357(14)
C46A C49A 1.511(14)
C2 C3 1.385(15)
C21 C22 1.330(14)
C9 C10 1.367(15)
C22A C23A 1.329(15)
C22A C21A 1.360(17)
C5 C4 1.365(17)
C4 C3 1.332(16)
C20A C21A 1.385(15)
C37A C42A 1.321(14)
C37A C38A 1.347(17)
C42A C41A 1.410(16)
C40A C39A 1.29(2)
C40A C41A 1.30(2)
C38A C39A 1.42(2)
C37 C38 1.383(14)
C37 C42 1.393(15)
C38 C39 1.440(17)
C42 C41 1.396(17)
C41 C40 1.36(2)
C40 C39 1.33(2)
